data_1100937
loop_
_publ_author_name
'Becker, Gerd'
'Brombach, Heike'
'Horner, Stephen T.'
'Niecke, Edgar'
'Schwarz, Wolfgang'
'Streubel, Rainer'
'W\"urthwein, Ernst-Ulrich'

_publ_contact_author
;
        Gerd Becker
        Institut fuer Anorganische Chemie
        Universitaet Stuttgart
        70569 Stuttgart
        Germany
;
_publ_contact_author_email becker@iac.uni-stuttgart.de
_publ_contact_author_fax '(+49 711) 685 4241'
_publ_contact_author_phone '(+49 711) 685 4221'
_publ_section_title
;
 Synthesis and Structure of K^+^[^i^PrN\\db C\\db P]^-^,
 a 1-Aza-3\l^3^-phospha-3-allenide
;
_journal_coden_ASTM INOCAJ
_journal_issue 9
_journal_name_full 'Inorganic Chemistry'
_journal_page_first 3080
_journal_page_last 3086
_journal_paper_doi 10.1021/ic048162+
_journal_volume 44
_journal_year 2005
_chemical_formula_moiety 'C16 H31 K N O6 P'
_chemical_formula_sum 'C16 H31 K N O6 P'
_chemical_formula_weight 403.48
_chemical_melting_point ?
_space_group_IT_number 31
_space_group_name_Hall 'P 2ac -2'
_space_group_name_H-M_alt 'P m n 21'
_symmetry_cell_setting orthorhombic
_symmetry_space_group_name_Hall 'P 2ac -2'
_symmetry_space_group_name_H-M 'P m n 21'
_atom_sites_solution_hydrogens geom
_atom_sites_solution_primary direct
_atom_sites_solution_secondary difmap
_cell_angle_alpha 90.00
_cell_angle_beta 90.00
_cell_angle_gamma 90.00
_cell_formula_units_Z 2
_cell_length_a 14.3655(19)
_cell_length_b 8.8715(12)
_cell_length_c 8.4647(16)
_cell_measurement_reflns_used ?
_cell_measurement_temperature 173(2)
_cell_measurement_theta_max ?
_cell_measurement_theta_min ?
_cell_volume 1078.8(3)
_diffrn_ambient_temperature 173(2)
_diffrn_detector_area_resol_mean ?
_diffrn_measured_fraction_theta_full 0.999
_diffrn_measured_fraction_theta_max 0.999
_diffrn_measurement_device_type 'Siemens P4'
_diffrn_measurement_method ?
_diffrn_radiation_monochromator graphite
_diffrn_radiation_source 'fine-focus sealed tube'
_diffrn_radiation_type MoK\a
_diffrn_radiation_wavelength 0.71073
_diffrn_reflns_av_R_equivalents 0.0420
_diffrn_reflns_av_sigmaI/netI 0.0439
_diffrn_reflns_limit_h_max 20
_diffrn_reflns_limit_h_min -20
_diffrn_reflns_limit_k_max 2
_diffrn_reflns_limit_k_min -12
_diffrn_reflns_limit_l_max 11
_diffrn_reflns_limit_l_min -11
_diffrn_reflns_number 4133
_diffrn_reflns_theta_full 25.00
_diffrn_reflns_theta_max 29.99
_diffrn_reflns_theta_min 2.30
_diffrn_standards_decay_% ?
_diffrn_standards_interval_count ?
_diffrn_standards_interval_time ?
_diffrn_standards_number ?
_exptl_absorpt_coefficient_mu 0.348
_exptl_absorpt_correction_T_max ?
_exptl_absorpt_correction_T_min ?
_exptl_absorpt_correction_type none
_exptl_absorpt_process_details ?
_exptl_crystal_colour yellow
_exptl_crystal_density_diffrn 1.242
_exptl_crystal_density_meas ?
_exptl_crystal_density_method 'not measured'
_exptl_crystal_description tablet
_exptl_crystal_F_000 432
_exptl_crystal_size_max 0.4
_exptl_crystal_size_mid 0.4
_exptl_crystal_size_min 0.4
_geom_special_details
;
 All esds (except the esd in the dihedral angle between two l.s. planes)
 are estimated using the full covariance matrix.  The cell esds are taken
 into account individually in the estimation of esds in distances, angles
 and torsion angles; correlations between esds in cell parameters are only
 used when they are defined by crystal symmetry.  An approximate (isotropic)
 treatment of cell esds is used for estimating esds involving l.s. planes.
;
_refine_diff_density_max 0.418
_refine_diff_density_min -0.342
_refine_diff_density_rms 0.048
_refine_ls_abs_structure_details 'Flack H D (1983), Acta Cryst. A39, 876-881'
_refine_ls_abs_structure_Flack 0.04(6)
_refine_ls_extinction_coef ?
_refine_ls_extinction_method none
_refine_ls_goodness_of_fit_ref 0.984
_refine_ls_hydrogen_treatment constr
_refine_ls_matrix_type full
_refine_ls_number_parameters 124
_refine_ls_number_reflns 2027
_refine_ls_number_restraints 1
_refine_ls_restrained_S_all 0.984
_refine_ls_R_factor_all 0.0533
_refine_ls_R_factor_gt 0.0369
_refine_ls_shift/su_max 0.000
_refine_ls_shift/su_mean 0.000
_refine_ls_structure_factor_coef Fsqd
_refine_ls_weighting_details 'w=1/[\s^2^(Fo^2^)+(0.0551P)^2^+0.0559P] where P=(Fo^2^+2Fc^2^)/3'
_refine_ls_weighting_scheme calc
_refine_ls_wR_factor_gt 0.0904
_refine_ls_wR_factor_ref 0.0994
_reflns_number_gt 1625
_reflns_number_total 2027
_reflns_threshold_expression >2sigma(I)
_cod_database_code 1100937

loop_
_symmetry_equiv_pos_as_xyz
'x, y, z'
'-x+1/2, -y, z+1/2'
'x+1/2, -y, z+1/2'
'-x, y, z'

loop_
_atom_site_label
_atom_site_type_symbol
_atom_site_fract_x
_atom_site_fract_y
_atom_site_fract_z
_atom_site_U_iso_or_equiv
_atom_site_adp_type
_atom_site_occupancy
_atom_site_symmetry_multiplicity
_atom_site_calc_flag
_atom_site_refinement_flags
_atom_site_disorder_assembly
_atom_site_disorder_group
K K 0.0000 0.88567(7) 0.43691(9) 0.03461(17) Uani 1 2 d S . .
O1 O 0.0000 0.5612(3) 0.4578(4) 0.0409(6) Uani 1 2 d S . .
C11 C 0.0822(2) 0.5203(3) 0.5436(4) 0.0482(7) Uani 1 1 d . . .
H11A H 0.0830 0.4100 0.5616 0.058 Uiso 1 1 calc R . .
H11B H 0.0824 0.5710 0.6478 0.058 Uiso 1 1 calc R . .
C12 C 0.16631(17) 0.5658(3) 0.4521(5) 0.0471(7) Uani 1 1 d . . .
H12A H 0.2231 0.5263 0.5038 0.056 Uiso 1 1 calc R . .
H12B H 0.1631 0.5240 0.3438 0.056 Uiso 1 1 calc R . .
O2 O 0.16947(11) 0.72595(18) 0.4461(3) 0.0421(4) Uani 1 1 d . . .
C21 C 0.24732(19) 0.7792(3) 0.3592(4) 0.0445(7) Uani 1 1 d . . .
H21A H 0.2423 0.7475 0.2474 0.053 Uiso 1 1 calc R . .
H21B H 0.3055 0.7370 0.4035 0.053 Uiso 1 1 calc R . .
C22 C 0.24868(18) 0.9488(3) 0.3702(4) 0.0455(7) Uani 1 1 d . . .
H22A H 0.2488 0.9807 0.4823 0.055 Uiso 1 1 calc R . .
H22B H 0.3054 0.9891 0.3189 0.055 Uiso 1 1 calc R . .
O3 O 0.16736(12) 1.00496(18) 0.2923(2) 0.0371(4) Uani 1 1 d . . .
C31 C 0.16528(17) 1.1651(3) 0.2921(4) 0.0413(6) Uani 1 1 d . . .
H31A H 0.2226 1.2052 0.2427 0.050 Uiso 1 1 calc R . .
H31B H 0.1617 1.2033 0.4018 0.050 Uiso 1 1 calc R . .
C32 C 0.08152(18) 1.2152(3) 0.2004(4) 0.0393(6) Uani 1 1 d . . .
H32A H 0.0826 1.3260 0.1873 0.047 Uiso 1 1 calc R . .
H32B H 0.0820 1.1685 0.0942 0.047 Uiso 1 1 calc R . .
O4 O 0.0000 1.1714(3) 0.2833(3) 0.0347(5) Uani 1 2 d S . .
P P 0.0000 1.14012(11) 0.73791(13) 0.0425(2) Uani 1 2 d S . .
C C 0.0000 0.9656(4) 0.7863(4) 0.0351(7) Uani 1 2 d S . .
N N 0.0000 0.8270(4) 0.8107(5) 0.0685(13) Uani 1 2 d S . .
C1 C 0.0000 0.7700(5) 0.9772(6) 0.0763(17) Uani 1 2 d S . .
H1A H 0.0000 0.8597 1.0487 0.092 Uiso 1 2 calc SR . .
C2 C 0.0842(3) 0.6863(7) 1.0079(7) 0.131(2) Uani 1 1 d . . .
H2A H 0.0836 0.6495 1.1170 0.196 Uiso 1 1 calc R . .
H2B H 0.1383 0.7521 0.9922 0.196 Uiso 1 1 calc R . .
H2C H 0.0880 0.6005 0.9352 0.196 Uiso 1 1 calc R . .

loop_
_atom_site_aniso_label
_atom_site_aniso_U_11
_atom_site_aniso_U_22
_atom_site_aniso_U_33
_atom_site_aniso_U_23
_atom_site_aniso_U_13
_atom_site_aniso_U_12
K 0.0350(3) 0.0285(3) 0.0404(4) -0.0018(4) 0.000 0.000
O1 0.0500(13) 0.0309(10) 0.0418(15) 0.0075(12) 0.000 0.000
C11 0.0629(16) 0.0340(12) 0.0478(16) 0.0058(12) -0.0053(14) 0.0097(12)
C12 0.0504(14) 0.0336(10) 0.0572(17) 0.0021(14) -0.0087(15) 0.0109(10)
O2 0.0409(8) 0.0317(7) 0.0537(11) -0.0039(10) -0.0036(11) 0.0032(6)
C21 0.0312(11) 0.0442(12) 0.0582(19) -0.0086(14) -0.0097(11) 0.0043(11)
C22 0.0335(11) 0.0433(12) 0.0597(19) -0.0071(13) -0.0108(13) -0.0034(11)
O3 0.0328(8) 0.0322(8) 0.0464(10) -0.0045(8) -0.0066(7) -0.0030(6)
C31 0.0404(12) 0.0330(10) 0.0505(15) -0.0014(13) -0.0046(12) -0.0104(10)
C32 0.0399(13) 0.0355(12) 0.0426(14) 0.0054(11) 0.0019(11) -0.0108(10)
O4 0.0363(12) 0.0358(11) 0.0321(13) 0.0043(11) 0.000 0.000
P 0.0504(6) 0.0371(4) 0.0400(5) 0.0058(5) 0.000 0.000
C 0.0382(17) 0.0423(17) 0.0249(15) 0.0037(15) 0.000 0.000
N 0.134(4) 0.0357(16) 0.0357(19) 0.0067(17) 0.000 0.000
C1 0.146(5) 0.041(2) 0.043(3) 0.010(2) 0.000 0.000
C2 0.064(2) 0.226(6) 0.101(4) 0.097(5) -0.028(3) -0.025(3)

loop_
_atom_type_symbol
_atom_type_description
_atom_type_scat_dispersion_real
_atom_type_scat_dispersion_imag
_atom_type_scat_source
C C 0.0033 0.0016 'International Tables Vol C Tables 4.2.6.8 and 6.1.1.4'
H H 0.0000 0.0000 'International Tables Vol C Tables 4.2.6.8 and 6.1.1.4'
N N 0.0061 0.0033 'International Tables Vol C Tables 4.2.6.8 and 6.1.1.4'
O O 0.0106 0.0060 'International Tables Vol C Tables 4.2.6.8 and 6.1.1.4'
P P 0.1023 0.0942 'International Tables Vol C Tables 4.2.6.8 and 6.1.1.4'
K K 0.2009 0.2494 'International Tables Vol C Tables 4.2.6.8 and 6.1.1.4'

loop_
_geom_angle_atom_site_label_1
_geom_angle_atom_site_label_2
_geom_angle_atom_site_label_3
_geom_angle
_geom_angle_site_symmetry_1
_geom_angle_site_symmetry_3
_geom_angle_publ_flag
O2 K O2 119.53(7) 4 . ?
O2 K O4 117.38(4) 4 . ?
O2 K O4 117.38(4) . . ?
O2 K O1 59.76(4) 4 . ?
O2 K O1 59.76(4) . . ?
O4 K O1 156.35(9) . . ?
O2 K O3 58.57(5) 4 4 ?
O2 K O3 155.78(7) . 4 ?
O4 K O3 58.82(4) . 4 ?
O1 K O3 112.98(4) . 4 ?
O2 K O3 155.78(7) 4 . ?
O2 K O3 58.57(5) . . ?
O4 K O3 58.82(4) . . ?
O1 K O3 112.98(4) . . ?
O3 K O3 112.11(8) 4 . ?
O2 K C 95.18(6) 4 . ?
O2 K C 95.18(6) . . ?
O4 K C 103.69(9) . . ?
O1 K C 99.96(9) . . ?
O3 K C 109.01(5) 4 . ?
O3 K C 109.01(5) . . ?
O2 K N 83.75(6) 4 . ?
O2 K N 83.75(6) . . ?
O4 K N 126.51(9) . . ?
O1 K N 77.14(9) . . ?
O3 K N 118.43(5) 4 . ?
O3 K N 118.43(5) . . ?
C K N 22.82(10) . . ?
O2 K P 108.23(5) 4 . ?
O2 K P 108.23(5) . . ?
O4 K P 75.62(6) . . ?
O1 K P 128.02(7) . . ?
O3 K P 94.25(4) 4 . ?
O3 K P 94.25(4) . . ?
C K P 28.06(7) . . ?
N K P 50.88(7) . . ?
C11 O1 C11 111.0(3) . 4 ?
C11 O1 K 106.50(15) . . ?
C11 O1 K 106.50(15) 4 . ?
O1 C11 C12 109.6(3) . . ?
O1 C11 H11A 109.7 . . ?
C12 C11 H11A 109.7 . . ?
O1 C11 H11B 109.7 . . ?
C12 C11 H11B 109.7 . . ?
H11A C11 H11B 108.2 . . ?
O2 C12 C11 108.4(2) . . ?
O2 C12 H12A 110.0 . . ?
C11 C12 H12A 110.0 . . ?
O2 C12 H12B 110.0 . . ?
C11 C12 H12B 110.0 . . ?
H12A C12 H12B 108.4 . . ?
C21 O2 C12 112.1(2) . . ?
C21 O2 K 119.93(14) . . ?
C12 O2 K 118.40(13) . . ?
O2 C21 C22 108.1(2) . . ?
O2 C21 H21A 110.1 . . ?
C22 C21 H21A 110.1 . . ?
O2 C21 H21B 110.1 . . ?
C22 C21 H21B 110.1 . . ?
H21A C21 H21B 108.4 . . ?
O3 C22 C21 108.0(2) . . ?
O3 C22 H22A 110.1 . . ?
C21 C22 H22A 110.1 . . ?
O3 C22 H22B 110.1 . . ?
C21 C22 H22B 110.1 . . ?
H22A C22 H22B 108.4 . . ?
C31 O3 C22 111.44(19) . . ?
C31 O3 K 110.37(15) . . ?
C22 O3 K 110.82(16) . . ?
O3 C31 C32 108.3(2) . . ?
O3 C31 H31A 110.0 . . ?
C32 C31 H31A 110.0 . . ?
O3 C31 H31B 110.0 . . ?
C32 C31 H31B 110.0 . . ?
H31A C31 H31B 108.4 . . ?
O4 C32 C31 109.0(2) . . ?
O4 C32 H32A 109.9 . . ?
C31 C32 H32A 109.9 . . ?
O4 C32 H32B 109.9 . . ?
C31 C32 H32B 109.9 . . ?
H32A C32 H32B 108.3 . . ?
C32 O4 C32 111.2(3) 4 . ?
C32 O4 K 117.99(14) 4 . ?
C32 O4 K 117.99(14) . . ?
C P K 63.27(13) . . ?
N C P 174.7(4) . . ?
N C K 86.1(3) . . ?
P C K 88.66(14) . . ?
C N C1 119.3(4) . . ?
C N K 71.1(2) . . ?
C1 N K 169.6(3) . . ?
C2 C1 C2 114.0(5) 4 . ?
C2 C1 N 110.1(3) 4 . ?
C2 C1 N 110.1(3) . . ?
C2 C1 H1A 107.5 4 . ?
C2 C1 H1A 107.5 . . ?
N C1 H1A 107.5 . . ?
C1 C2 H2A 109.5 . . ?
C1 C2 H2B 109.5 . . ?
H2A C2 H2B 109.5 . . ?
C1 C2 H2C 109.5 . . ?
H2A C2 H2C 109.5 . . ?
H2B C2 H2C 109.5 . . ?

loop_
_geom_bond_atom_site_label_1
_geom_bond_atom_site_label_2
_geom_bond_distance
_geom_bond_site_symmetry_2
_geom_bond_publ_flag
K O2 2.8179(16) 4 ?
K O2 2.8179(16) . ?
K O4 2.849(3) . ?
K O1 2.884(2) . ?
K O3 2.8981(19) 4 ?
K O3 2.8981(19) . ?
K C 3.041(4) . ?
K N 3.207(4) . ?
K P 3.4040(14) . ?
O1 C11 1.434(3) . ?
O1 C11 1.434(3) 4 ?
C11 C12 1.491(5) . ?
C11 H11A 0.9900 . ?
C11 H11B 0.9900 . ?
C12 O2 1.423(3) . ?
C12 H12A 0.9900 . ?
C12 H12B 0.9900 . ?
O2 C21 1.419(4) . ?
C21 C22 1.508(4) . ?
C21 H21A 0.9900 . ?
C21 H21B 0.9900 . ?
C22 O3 1.431(3) . ?
C22 H22A 0.9900 . ?
C22 H22B 0.9900 . ?
O3 C31 1.421(3) . ?
C31 C32 1.499(4) . ?
C31 H31A 0.9900 . ?
C31 H31B 0.9900 . ?
C32 O4 1.419(3) . ?
C32 H32A 0.9900 . ?
C32 H32B 0.9900 . ?
O4 C32 1.419(3) 4 ?
P C 1.602(4) . ?
C N 1.247(5) . ?
N C1 1.498(6) . ?
C1 C2 1.443(6) 4 ?
C1 C2 1.443(6) . ?
C1 H1A 1.0000 . ?
C2 H2A 0.9800 . ?
C2 H2B 0.9800 . ?
C2 H2C 0.9800 . ?

loop_
_geom_torsion_atom_site_label_1
_geom_torsion_atom_site_label_2
_geom_torsion_atom_site_label_3
_geom_torsion_atom_site_label_4
_geom_torsion
_geom_torsion_site_symmetry_1
_geom_torsion_site_symmetry_2
_geom_torsion_site_symmetry_3
_geom_torsion_site_symmetry_4
_geom_torsion_publ_flag
O2 K O1 C11 -149.5(2) 4 . . . ?
O2 K O1 C11 30.97(19) . . . . ?
O4 K O1 C11 120.75(19) . . . . ?
O3 K O1 C11 -174.95(18) 4 . . . ?
O3 K O1 C11 56.5(2) . . . . ?
C K O1 C11 -59.25(19) . . . . ?
N K O1 C11 -59.25(19) . . . . ?
P K O1 C11 -59.25(19) . . . . ?
O2 K O1 C11 -30.97(19) 4 . . 4 ?
O2 K O1 C11 149.5(2) . . . 4 ?
O4 K O1 C11 -120.75(19) . . . 4 ?
O3 K O1 C11 -56.5(2) 4 . . 4 ?
O3 K O1 C11 174.95(18) . . . 4 ?
C K O1 C11 59.25(19) . . . 4 ?
N K O1 C11 59.25(19) . . . 4 ?
P K O1 C11 59.25(19) . . . 4 ?
C11 O1 C11 C12 -179.41(17) 4 . . . ?
K O1 C11 C12 -63.9(2) . . . . ?
O1 C11 C12 O2 66.9(3) . . . . ?
C11 C12 O2 C21 -179.4(2) . . . . ?
C11 C12 O2 K -33.1(4) . . . . ?
O2 K O2 C21 144.84(16) 4 . . . ?
O4 K O2 C21 -7.9(2) . . . . ?
O1 K O2 C21 145.3(2) . . . . ?
O3 K O2 C21 66.5(2) 4 . . . ?
O3 K O2 C21 -7.07(18) . . . . ?
C K O2 C21 -116.2(2) . . . . ?
N K O2 C21 -136.0(2) . . . . ?
P K O2 C21 -90.8(2) . . . . ?
O2 K O2 C12 1.2(3) 4 . . . ?
O4 K O2 C12 -151.5(2) . . . . ?
O1 K O2 C12 1.7(3) . . . . ?
O3 K O2 C12 -77.1(3) 4 . . . ?
O3 K O2 C12 -150.7(3) . . . . ?
C K O2 C12 100.2(3) . . . . ?
N K O2 C12 80.4(3) . . . . ?
P K O2 C12 125.6(2) . . . . ?
C12 O2 C21 C22 -175.7(3) . . . . ?
K O2 C21 C22 38.6(3) . . . . ?
O2 C21 C22 O3 -64.9(3) . . . . ?
C21 C22 O3 C31 -177.7(2) . . . . ?
C21 C22 O3 K 58.9(3) . . . . ?
O2 K O3 C31 115.75(19) 4 . . . ?
O2 K O3 C31 -151.42(18) . . . . ?
O4 K O3 C31 27.75(17) . . . . ?
O1 K O3 C31 -177.24(17) . . . . ?
O3 K O3 C31 53.71(19) 4 . . . ?
C K O3 C31 -67.07(18) . . . . ?
N K O3 C31 -89.84(18) . . . . ?
P K O3 C31 -42.62(17) . . . . ?
O2 K O3 C22 -120.30(19) 4 . . . ?
O2 K O3 C22 -27.47(16) . . . . ?
O4 K O3 C22 151.70(18) . . . . ?
O1 K O3 C22 -53.29(18) . . . . ?
O3 K O3 C22 177.66(13) 4 . . . ?
C K O3 C22 56.88(17) . . . . ?
N K O3 C22 34.11(18) . . . . ?
P K O3 C22 81.33(16) . . . . ?
C22 O3 C31 C32 176.6(2) . . . . ?
K O3 C31 C32 -59.8(3) . . . . ?
O3 C31 C32 O4 66.4(3) . . . . ?
C31 C32 O4 C32 -179.50(16) . . . 4 ?
C31 C32 O4 K -38.6(3) . . . . ?
O2 K O4 C32 -7.5(2) 4 . . 4 ?
O2 K O4 C32 145.78(18) . . . 4 ?
O1 K O4 C32 69.13(19) . . . 4 ?
O3 K O4 C32 -6.72(18) 4 . . 4 ?
O3 K O4 C32 145.0(2) . . . 4 ?
C K O4 C32 -110.87(19) . . . 4 ?
N K O4 C32 -110.87(19) . . . 4 ?
P K O4 C32 -110.87(19) . . . 4 ?
O2 K O4 C32 -145.78(18) 4 . . . ?
O2 K O4 C32 7.5(2) . . . . ?
O1 K O4 C32 -69.13(19) . . . . ?
O3 K O4 C32 -145.0(2) 4 . . . ?
O3 K O4 C32 6.72(18) . . . . ?
C K O4 C32 110.87(19) . . . . ?
N K O4 C32 110.87(19) . . . . ?
P K O4 C32 110.87(19) . . . . ?
O2 K P C 65.45(5) 4 . . . ?
O2 K P C -65.45(5) . . . . ?
O3 K P C 123.71(4) 4 . . . ?
O3 K P C -123.71(4) . . . . ?
O2 K C N 60.17(4) 4 . . . ?
O2 K C N -60.17(4) . . . . ?
O3 K C N 118.67(4) 4 . . . ?
O3 K C N -118.67(4) . . . . ?
O2 K C P -119.83(4) 4 . . . ?
O2 K C P 119.83(4) . . . . ?
O3 K C P -61.33(4) 4 . . . ?
O3 K C P 61.33(4) . . . . ?
O2 K N C -119.64(4) 4 . . . ?
O2 K N C 119.64(4) . . . . ?
O3 K N C -70.62(6) 4 . . . ?
O3 K N C 70.62(6) . . . . ?
O2 K N C1 60.36(4) 4 . . . ?
O2 K N C1 -60.36(4) . . . . ?
O3 K N C1 109.38(6) 4 . . . ?
O3 K N C1 -109.38(6) . . . . ?
C N C1 C2 116.8(4) . . . 4 ?
K N C1 C2 -63.2(4) . . . 4 ?
C N C1 C2 -116.8(4) . . . . ?
K N C1 C2 63.2(4) . . . . ?

loop_
_cod_changelog_entry_id
_cod_changelog_entry_author
_cod_changelog_entry_date
_cod_changelog_entry_text
1 'Vaitkus, Antanas' 2021-10-24T01:00:00+03:00 'Updated bibliographic information.'
